data_4037681
loop_
_publ_author_name
'Bolte, Benoit'
'Bryan, Christopher S.'
'Sharp, Phillip P.'
'Sayyahi, Soheil'
'Rihouey, Charly'
'Kendrick, Amy'
'Lan, Ping'
'Banwell, Martin G.'
'Jackson, Colin J.'
'Fraser, Nicholas J.'
'Willis, Anthony C.'
'Ward, James S.'

_publ_section_title
;
 Total Syntheses of the 3H-Pyrrolo[2,3-c]quinolone-containing Alkaloids
 Marinoquinolines A-F, K and Aplidiopsamine A Using a Palladium-catalysed
 Ullmann Cross-coupling/Reductive Cyclization Pathway.
;
_journal_name_full 'The Journal of organic chemistry'
_journal_paper_doi 10.1021/acs.joc.9b02725
_journal_year 2019
_chemical_compound_source local
_chemical_formula_moiety 'C19 H16 N2 O5 S'
_chemical_formula_sum 'C19 H16 N2 O5 S'
_chemical_formula_weight 384.41
_space_group_IT_number 61
_space_group_name_Hall '-P 2ac 2ab'
_space_group_name_H-M_alt 'P b c a'
_symmetry_cell_setting orthorhombic
_symmetry_space_group_name_Hall '-P 2ac 2ab'
_symmetry_space_group_name_H-M 'P b c a'
_atom_sites_solution_hydrogens difmap
_atom_sites_solution_primary direct
_audit_creation_date 14-09-30
_audit_creation_method CRYSTALS_ver_14.40
_audit_update_record
;
2014-10-01 - Report on C19 H16 N2 O5 S 
             by Anthony C. Willis
             for   Benoit Bolte and Martin Banwell

2014-10-01 - passes checkcif tests with minor warnings  
;
_cell_angle_alpha 90
_cell_angle_beta 90
_cell_angle_gamma 90
_cell_formula_units_Z 8
_cell_length_a 6.4446(1)
_cell_length_b 14.5466(2)
_cell_length_c 37.4103(4)
_cell_measurement_reflns_used 13976
_cell_measurement_temperature 150
_cell_measurement_theta_max 72
_cell_measurement_theta_min 2
_cell_volume 3507.10(8)
_computing_cell_refinement 'CrysAlisPro (Agilent Technologies, 2014)'
_computing_data_collection
;
CrysAlisPro, Agilent Technologies,
Version 1.171.37.33d (release 23-04-2014 CrysAlis171 .NET)
(compiled Apr 23 2014,17:37:27)
;
_computing_data_reduction 'CrysAlisPro (Agilent Technologies, 2014)'
_computing_molecular_graphics 'PLATON (Spek, 2008)'
_computing_publication_material 'CRYSTALS (Betteridge et al., 2003)'
_computing_structure_refinement 'CRYSTALS (Betteridge et al., 2003)'
_computing_structure_solution 'SIR92 (Altomare et al., 1994)'
_diffrn_ambient_temperature 150
_diffrn_measured_fraction_theta_full 0.999
_diffrn_measured_fraction_theta_max 0.999
_diffrn_measurement_device Area
_diffrn_measurement_device_type 'SuperNova, Dual, Cu at zero, EosS2'
_diffrn_measurement_method \w
_diffrn_radiation_monochromator mirror
_diffrn_radiation_source 'Supernova (Cu) X-ray Source'
_diffrn_radiation_type 'Cu K\a'
_diffrn_radiation_wavelength 1.54184
_diffrn_reflns_av_R_equivalents 0.041
_diffrn_reflns_limit_h_max 7
_diffrn_reflns_limit_h_min -7
_diffrn_reflns_limit_k_max 17
_diffrn_reflns_limit_k_min -16
_diffrn_reflns_limit_l_max 46
_diffrn_reflns_limit_l_min -46
_diffrn_reflns_number 42407
_diffrn_reflns_theta_full 71.952
_diffrn_reflns_theta_max 71.952
_diffrn_reflns_theta_min 4.728
_diffrn_standards_number 0
_exptl_absorpt_coefficient_mu 1.951
_exptl_absorpt_correction_T_max 0.94
_exptl_absorpt_correction_T_min 0.82
_exptl_absorpt_correction_type multi-scan
_exptl_absorpt_process_details
;
CrysAlisPro, Agilent Technologies,
Version 1.171.37.33d (release 23-04-2014 CrysAlis171 .NET)
(compiled Apr 23 2014,17:37:27)
Empirical absorption correction using spherical harmonics,
 implemented in SCALE3 ABSPACK scaling algorithm.
;
_exptl_crystal_colour yellow
_exptl_crystal_density_diffrn 1.456
_exptl_crystal_density_method 'not measured'
_exptl_crystal_description lath
_exptl_crystal_F_000 1600
_exptl_crystal_size_max 0.223
_exptl_crystal_size_mid 0.095
_exptl_crystal_size_min 0.030
_refine_diff_density_max 0.94
_refine_diff_density_min -0.40
_refine_ls_extinction_method None
_refine_ls_goodness_of_fit_ref 1.0424
_refine_ls_hydrogen_treatment constr
_refine_ls_matrix_type full
_refine_ls_number_parameters 244
_refine_ls_number_reflns 3428
_refine_ls_number_restraints 0
_refine_ls_R_factor_all 0.0481
_refine_ls_R_factor_gt 0.0453
_refine_ls_shift/su_max 0.0012628
_refine_ls_shift/su_mean 0.0000506
_refine_ls_structure_factor_coef Fsqd
_refine_ls_weighting_details
;
 Method= Modified Sheldrick 
 w=1/[\s^2^(F^2^) + ( 0.03P)^2^ + 5.56P] 
 ,where P=(max(Fo^2^,0) + 2Fc^2^)/3 
;
_refine_ls_weighting_scheme calc
_refine_ls_wR_factor_all 0.1043
_refine_ls_wR_factor_gt 0.1029
_refine_ls_wR_factor_ref 0.1043
_reflns_limit_h_max 7
_reflns_limit_h_min 0
_reflns_limit_k_max 17
_reflns_limit_k_min 0
_reflns_limit_l_max 46
_reflns_limit_l_min 0
_reflns_number_gt 3233
_reflns_number_total 3428
_reflns_threshold_expression I>2.0\s(I)
_oxford_diffrn_Wilson_B_factor 1.82
_oxford_diffrn_Wilson_scale 0.09
_oxford_refine_ls_r_factor_ref 0.0481
_oxford_refine_ls_scale 3.41(4)
_oxford_reflns_number_all 3428
_oxford_reflns_threshold_expression_ref I>-10.0\s(I)
_oxford_structure_analysis_title 'Z:\ban1448SN\Tony_ban1448SN_data At 15:27 on'
_cod_data_source_file jo9b02725_si_015.cif
_cod_data_source_block ban1448SN
_cod_original_sg_symbol_Hall '-P 2ac 2ab '
_cod_original_sg_symbol_H-M 'P b c a '
_cod_database_code 4037681

loop_
_symmetry_equiv_pos_as_xyz
x,y,z
-x,-y,-z
-x+1/2,y+1/2,z
x+1/2,-y+1/2,-z
x,-y+1/2,z+1/2
-x,y+1/2,-z+1/2
-x+1/2,-y,z+1/2
x+1/2,y,-z+1/2

loop_
_atom_site_label
_atom_site_type_symbol
_atom_site_fract_x
_atom_site_fract_y
_atom_site_fract_z
_atom_site_U_iso_or_equiv
_atom_site_occupancy
_atom_site_adp_type
_atom_site_refinement_flags_posn
N1 N 0.6356(3) 0.64129(11) 0.61391(4) 0.0225 1.0000 Uani .
C2 C 0.7109(3) 0.56157(13) 0.63124(5) 0.0198 1.0000 Uani .
C3 C 0.5720(3) 0.54126(13) 0.65821(5) 0.0217 1.0000 Uani .
C4 C 0.4109(4) 0.60808(14) 0.65740(6) 0.0269 1.0000 Uani .
C5 C 0.4530(4) 0.66799(15) 0.63056(6) 0.0275 1.0000 Uani .
C6 C 0.8932(3) 0.51082(13) 0.61812(5) 0.0211 1.0000 Uani .
C7 C 1.0095(3) 0.44977(15) 0.64372(6) 0.0263 1.0000 Uani .
O8 O 0.9471(3) 0.51805(11) 0.58708(4) 0.0309 1.0000 Uani .
C9 C 0.5717(3) 0.45740(13) 0.68079(5) 0.0199 1.0000 Uani .
C10 C 0.5838(3) 0.45620(14) 0.71817(5) 0.0207 1.0000 Uani .
C11 C 0.5707(4) 0.37544(15) 0.73783(6) 0.0283 1.0000 Uani .
C12 C 0.5471(4) 0.29251(15) 0.72038(7) 0.0330 1.0000 Uani .
C13 C 0.5368(4) 0.29089(15) 0.68346(7) 0.0320 1.0000 Uani .
C14 C 0.5476(4) 0.37190(14) 0.66414(6) 0.0269 1.0000 Uani .
N15 N 0.6187(3) 0.54150(13) 0.73856(5) 0.0262 1.0000 Uani .
O16 O 0.6631(4) 0.61148(12) 0.72285(5) 0.0504 1.0000 Uani .
O17 O 0.6033(4) 0.53796(14) 0.77099(4) 0.0531 1.0000 Uani .
S18 S 0.75502(9) 0.71067(3) 0.583782(13) 0.0238 1.0000 Uani .
O19 O 0.9714(3) 0.71022(11) 0.59148(4) 0.0307 1.0000 Uani .
O20 O 0.6401(3) 0.79452(10) 0.58641(4) 0.0326 1.0000 Uani .
C21 C 0.7040(3) 0.66255(13) 0.54171(5) 0.0211 1.0000 Uani .
C22 C 0.8638(3) 0.62592(14) 0.52153(5) 0.0242 1.0000 Uani .
C23 C 0.8207(4) 0.59410(14) 0.48733(5) 0.0250 1.0000 Uani .
C24 C 0.6195(4) 0.59694(13) 0.47371(5) 0.0235 1.0000 Uani .
C25 C 0.4619(4) 0.63365(15) 0.49477(6) 0.0269 1.0000 Uani .
C26 C 0.5025(4) 0.66755(15) 0.52879(6) 0.0259 1.0000 Uani .
C27 C 0.5738(4) 0.56253(16) 0.43660(6) 0.0309 1.0000 Uani .
H41 H 0.2968 0.6100 0.6727 0.0325 1.0000 Uiso R
H51 H 0.3755 0.7189 0.6236 0.0339 1.0000 Uiso R
H71 H 1.1530 0.4473 0.6372 0.0410 1.0000 Uiso R
H72 H 1.0024 0.4732 0.6680 0.0391 1.0000 Uiso R
H73 H 0.9653 0.3851 0.6453 0.0409 1.0000 Uiso R
H111 H 0.5770 0.3771 0.7632 0.0340 1.0000 Uiso R
H121 H 0.5395 0.2372 0.7337 0.0407 1.0000 Uiso R
H131 H 0.5216 0.2342 0.6713 0.0384 1.0000 Uiso R
H141 H 0.5375 0.3704 0.6392 0.0317 1.0000 Uiso R
H221 H 0.9997 0.6238 0.5312 0.0292 1.0000 Uiso R
H231 H 0.9304 0.5708 0.4732 0.0308 1.0000 Uiso R
H251 H 0.3260 0.6358 0.4857 0.0321 1.0000 Uiso R
H261 H 0.3963 0.6920 0.5427 0.0310 1.0000 Uiso R
H271 H 0.4289 0.5501 0.4334 0.0468 1.0000 Uiso R
H272 H 0.6149 0.6082 0.4195 0.0468 1.0000 Uiso R
H273 H 0.6507 0.5075 0.4317 0.0464 1.0000 Uiso R

loop_
_atom_site_aniso_label
_atom_site_aniso_U_11
_atom_site_aniso_U_22
_atom_site_aniso_U_33
_atom_site_aniso_U_23
_atom_site_aniso_U_13
_atom_site_aniso_U_12
N1 0.0329(10) 0.0159(8) 0.0188(8) 0.0016(6) 0.0032(7) 0.0017(7)
C2 0.0287(11) 0.0145(9) 0.0164(9) -0.0005(7) -0.0006(8) 0.0008(8)
C3 0.0306(11) 0.0169(9) 0.0176(9) -0.0005(7) 0.0005(8) -0.0010(8)
C4 0.0310(12) 0.0229(10) 0.0267(10) 0.0022(8) 0.0080(9) 0.0034(9)
C5 0.0326(12) 0.0209(10) 0.0289(11) 0.0027(8) 0.0043(9) 0.0078(9)
C6 0.0261(11) 0.0170(9) 0.0203(10) -0.0020(7) -0.0004(8) -0.0029(8)
C7 0.0279(11) 0.0251(10) 0.0259(10) -0.0001(8) -0.0021(9) 0.0020(9)
O8 0.0388(9) 0.0328(8) 0.0211(7) 0.0018(6) 0.0064(7) 0.0070(7)
C9 0.0202(10) 0.0179(9) 0.0217(9) 0.0016(7) 0.0012(8) -0.0006(8)
C10 0.0193(10) 0.0214(10) 0.0214(10) 0.0007(8) 0.0017(8) 0.0005(8)
C11 0.0286(12) 0.0311(11) 0.0251(10) 0.0098(9) 0.0032(9) 0.0055(9)
C12 0.0340(13) 0.0215(10) 0.0436(13) 0.0138(10) 0.0064(10) 0.0028(9)
C13 0.0360(13) 0.0169(10) 0.0430(13) -0.0008(9) 0.0017(11) -0.0022(9)
C14 0.0345(12) 0.0214(10) 0.0249(10) -0.0020(8) -0.0017(9) -0.0015(9)
N15 0.0275(10) 0.0297(10) 0.0214(9) -0.0028(7) -0.0013(7) 0.0022(8)
O16 0.0883(16) 0.0299(9) 0.0331(9) -0.0059(7) 0.0033(10) -0.0230(10)
O17 0.0934(17) 0.0497(11) 0.0161(8) -0.0044(7) 0.0009(9) 0.0007(11)
S18 0.0369(3) 0.0156(2) 0.0190(2) 0.00024(18) 0.0028(2) -0.0029(2)
O19 0.0364(9) 0.0301(8) 0.0257(7) -0.0013(6) -0.0002(7) -0.0104(7)
O20 0.0558(11) 0.0147(7) 0.0272(8) 0.0008(6) 0.0066(7) 0.0021(7)
C21 0.0295(11) 0.0149(9) 0.0188(9) 0.0025(7) 0.0015(8) -0.0010(8)
C22 0.0274(11) 0.0232(10) 0.0221(10) 0.0013(8) 0.0016(8) -0.0006(9)
C23 0.0297(11) 0.0238(10) 0.0215(10) 0.0005(8) 0.0026(8) 0.0041(9)
C24 0.0335(12) 0.0164(9) 0.0204(10) 0.0034(7) -0.0010(8) 0.0023(9)
C25 0.0294(12) 0.0275(11) 0.0237(10) 0.0035(8) -0.0037(9) 0.0040(9)
C26 0.0303(12) 0.0235(10) 0.0239(10) 0.0023(8) 0.0034(9) 0.0057(9)
C27 0.0388(13) 0.0299(11) 0.0239(11) -0.0023(9) -0.0055(9) 0.0080(10)

loop_
_atom_type_symbol
_atom_type_scat_dispersion_real
_atom_type_scat_dispersion_imag
_atom_type_scat_Cromer_Mann_a1
_atom_type_scat_Cromer_Mann_b1
_atom_type_scat_Cromer_Mann_a2
_atom_type_scat_Cromer_Mann_b2
_atom_type_scat_Cromer_Mann_a3
_atom_type_scat_Cromer_Mann_b3
_atom_type_scat_Cromer_Mann_a4
_atom_type_scat_Cromer_Mann_b4
_atom_type_scat_Cromer_Mann_c
_atom_type_scat_source
C 0.0181 0.0091 2.3100 20.8439 1.0200 10.2075 1.5886 0.5687 0.8650 51.6512 0.2156 'International Tables Vol C 4.2.6.8 and 6.1.1.4'
H 0.0000 0.0000 0.4930 10.5109 0.3229 26.1257 0.1402 3.1424 0.0408 57.7998 0.0030 'International Tables Vol C 4.2.6.8 and 6.1.1.4'
N 0.0311 0.0180 12.2126 0.0057 3.1322 9.8933 2.0125 28.9975 1.1663 0.5826 -11.5290 'International Tables Vol C 4.2.6.8 and 6.1.1.4'
O 0.0492 0.0322 3.0485 13.2771 2.2868 5.7011 1.5463 0.3239 0.8670 32.9089 0.2508 'International Tables Vol C 4.2.6.8 and 6.1.1.4'
S 0.3331 0.5567 6.9053 1.4679 5.2034 22.2151 1.4379 0.2536 1.5863 56.1720 0.8669 'International Tables Vol C 4.2.6.8 and 6.1.1.4'

loop_
_geom_angle_atom_site_label_1
_geom_angle_atom_site_label_2
_geom_angle_atom_site_label_3
_geom_angle
_geom_angle_publ_flag
C2 N1 C5 108.37(17) yes
C2 N1 S18 129.49(15) yes
C5 N1 S18 121.09(14) yes
N1 C2 C3 106.71(18) yes
N1 C2 C6 122.17(17) yes
C3 C2 C6 130.85(18) yes
C2 C3 C4 108.14(18) yes
C2 C3 C9 126.34(19) yes
C4 C3 C9 124.97(19) yes
C3 C4 C5 107.98(19) yes
C3 C4 H41 125.7 no
C5 C4 H41 126.3 no
N1 C5 C4 108.79(19) yes
N1 C5 H51 123.5 no
C4 C5 H51 127.7 no
C2 C6 C7 118.74(17) yes
C2 C6 O8 120.19(19) yes
C7 C6 O8 121.1(2) yes
C6 C7 H71 109.9 no
C6 C7 H72 111.4 no
H71 C7 H72 107.4 no
C6 C7 H73 117.2 no
H71 C7 H73 105.0 no
H72 C7 H73 105.4 no
C3 C9 C10 125.35(18) yes
C3 C9 C14 118.51(18) yes
C10 C9 C14 116.07(18) yes
C9 C10 C11 122.41(19) yes
C9 C10 N15 120.98(17) yes
C11 C10 N15 116.58(18) yes
C10 C11 C12 119.7(2) yes
C10 C11 H111 120.3 no
C12 C11 H111 120.0 no
C11 C12 C13 119.5(2) yes
C11 C12 H121 119.9 no
C13 C12 H121 120.6 no
C12 C13 C14 120.3(2) yes
C12 C13 H131 120.0 no
C14 C13 H131 119.7 no
C9 C14 C13 122.0(2) yes
C9 C14 H141 118.2 no
C13 C14 H141 119.8 no
C10 N15 O16 119.53(17) yes
C10 N15 O17 117.87(19) yes
O16 N15 O17 122.6(2) yes
N1 S18 O19 107.89(9) yes
N1 S18 O20 103.09(9) yes
O19 S18 O20 119.81(10) yes
N1 S18 C21 105.88(9) yes
O19 S18 C21 111.30(10) yes
O20 S18 C21 107.77(10) yes
S18 C21 C22 120.27(17) yes
S18 C21 C26 117.85(16) yes
C22 C21 C26 121.77(19) yes
C21 C22 C23 118.8(2) yes
C21 C22 H221 119.4 no
C23 C22 H221 121.7 no
C22 C23 C24 120.9(2) yes
C22 C23 H231 118.9 no
C24 C23 H231 120.2 no
C23 C24 C25 118.90(19) yes
C23 C24 C27 120.6(2) yes
C25 C24 C27 120.5(2) yes
C24 C25 C26 121.1(2) yes
C24 C25 H251 119.2 no
C26 C25 H251 119.6 no
C25 C26 C21 118.5(2) yes
C25 C26 H261 120.7 no
C21 C26 H261 120.9 no
C24 C27 H271 111.7 no
C24 C27 H272 109.4 no
H271 C27 H272 108.4 no
C24 C27 H273 110.7 no
H271 C27 H273 108.8 no
H272 C27 H273 107.9 no

loop_
_geom_bond_atom_site_label_1
_geom_bond_atom_site_label_2
_geom_bond_distance
_geom_bond_publ_flag
N1 C2 1.414(2) yes
N1 C5 1.386(3) yes
N1 S18 1.6976(17) yes
C2 C3 1.381(3) yes
C2 C6 1.472(3) yes
C3 C4 1.422(3) yes
C3 C9 1.484(3) yes
C4 C5 1.357(3) yes
C4 H41 0.932 no
C5 H51 0.931 no
C6 C7 1.506(3) yes
C6 O8 1.216(2) yes
C7 H71 0.957 no
C7 H72 0.973 no
C7 H73 0.985 no
C9 C10 1.400(3) yes
C9 C14 1.400(3) yes
C10 C11 1.389(3) yes
C10 N15 1.474(3) yes
C11 C12 1.380(3) yes
C11 H111 0.949 no
C12 C13 1.383(3) yes
C12 H121 0.949 no
C13 C14 1.384(3) yes
C13 H131 0.947 no
C14 H141 0.936 no
N15 O16 1.210(2) yes
N15 O17 1.218(2) yes
S18 O19 1.4236(18) yes
S18 O20 1.4304(16) yes
S18 C21 1.754(2) yes
C21 C22 1.383(3) yes
C21 C26 1.388(3) yes
C22 C23 1.389(3) yes
C22 H221 0.949 no
C23 C24 1.394(3) yes
C23 H231 0.945 no
C24 C25 1.392(3) yes
C24 C27 1.505(3) yes
C25 C26 1.390(3) yes
C25 H251 0.939 no
C26 H261 0.931 no
C27 H271 0.959 no
C27 H272 0.960 no
C27 H273 0.959 no

loop_
_geom_contact_atom_site_label_1
_geom_contact_atom_site_label_2
_geom_contact_distance
_geom_contact_site_symmetry_2
_geom_contact_publ_flag
S18 O8 3.0657(17) . no
O8 O19 2.805(2) . no
O8 N1 2.873(2) . no
O8 C21 3.123(3) . no
O8 C22 2.960(2) . no
O8 C27 3.419(3) 2_766 no
O16 C4 2.939(3) . no
O16 C12 3.230(3) 3_655 no
O16 C3 2.690(3) . no
O16 O17 3.041(4) 8_556 no
O17 C10 3.342(3) 8_556 no
O17 N15 3.144(3) 8_456 no
O19 C6 3.108(2) . no
O20 C7 3.260(3) 3_655 no
O20 C6 3.370(2) 3_655 no
C4 C7 3.501(3) 1_455 no
C6 C14 3.465(3) . no
C7 C14 3.275(3) . no
C7 C9 3.146(3) . no
C11 C11 3.349(4) 8_556 no
C24 C25 3.594(3) 2_666 no

loop_
_geom_torsion_atom_site_label_1
_geom_torsion_atom_site_label_2
_geom_torsion_atom_site_label_3
_geom_torsion_atom_site_label_4
_geom_torsion
_geom_torsion_publ_flag
O19 S18 N1 C2 -31.23(19) no
O20 S18 N1 C2 -158.92(17) no
C21 S18 N1 C2 88.02(18) no
O19 S18 N1 C5 135.66(17) no
O20 S18 N1 C5 7.97(19) no
C21 S18 N1 C5 -105.09(17) no
N1 S18 C21 C22 -113.62(17) no
O19 S18 C21 C26 -172.95(16) no
O20 S18 C21 C26 -39.70(19) no
N1 S18 C21 C26 70.08(18) no
O19 S18 C21 C22 3.35(19) no
O20 S18 C21 C22 136.59(17) no
S18 N1 C5 C4 -169.65(15) no
S18 N1 C2 C3 168.19(14) no
S18 N1 C2 C6 -17.2(3) no
C5 N1 C2 C3 0.0(2) no
C5 N1 C2 C6 174.58(18) no
C2 N1 C5 C4 -0.3(2) no
O16 N15 C10 C9 -9.3(3) no
O16 N15 C10 C11 168.7(2) no
O17 N15 C10 C11 -10.6(3) no
O17 N15 C10 C9 171.5(2) no
C6 C2 C3 C4 -173.7(2) no
C6 C2 C3 C9 -1.9(3) no
N1 C2 C3 C9 172.05(18) no
N1 C2 C3 C4 0.3(2) no
C3 C2 C6 O8 151.0(2) no
N1 C2 C6 O8 -22.1(3) no
N1 C2 C6 C7 158.33(18) no
C3 C2 C6 C7 -28.5(3) no
C2 C3 C9 C10 122.5(2) no
C2 C3 C4 C5 -0.4(2) no
C9 C3 C4 C5 -172.37(19) no
C4 C3 C9 C10 -67.0(3) no
C4 C3 C9 C14 109.7(2) no
C2 C3 C9 C14 -60.7(3) no
C3 C4 C5 N1 0.4(3) no
C14 C9 C10 N15 177.21(19) no
C14 C9 C10 C11 -0.6(3) no
C3 C9 C10 N15 -6.0(3) no
C3 C9 C10 C11 176.2(2) no
C3 C9 C14 C13 -177.2(2) no
C10 C9 C14 C13 -0.1(3) no
N15 C10 C11 C12 -177.2(2) no
C9 C10 C11 C12 0.7(4) no
C10 C11 C12 C13 0.0(4) no
C11 C12 C13 C14 -0.8(4) no
C12 C13 C14 C9 0.8(4) no
S18 C21 C22 C23 -175.61(15) no
C26 C21 C22 C23 0.5(3) no
S18 C21 C26 C25 176.96(16) no
C22 C21 C26 C25 0.7(3) no
C21 C22 C23 C24 -1.4(3) no
C22 C23 C24 C25 1.0(3) no
C22 C23 C24 C27 179.88(19) no
C23 C24 C25 C26 0.3(3) no
C27 C24 C25 C26 -178.6(2) no
C24 C25 C26 C21 -1.2(3) no
